data_7102841
loop_
_publ_author_name
'Peedikakkal, Abdul Malik Puthan'
'Koh, Lip L'
'Vittal, Jagadese J'

_publ_section_title
;
 Photodimerization of a 1D hydrogen-bonded zwitter-ionic lead(II)
 complex and its isomerization in solution.
;
_journal_issue 4
_journal_name_full 'Chemical communications (Cambridge, England)'
_journal_page_first 441
_journal_page_last 443
_journal_paper_doi 10.1039/b714355a
_journal_year 2008
_chemical_formula_sum 'C28 H20 F6 N4 O4 Pb'
_chemical_formula_weight 797.67
_chemical_name_systematic
;
?
;
_space_group_IT_number 14
_symmetry_cell_setting monoclinic
_symmetry_space_group_name_Hall '-P 2yn'
_symmetry_space_group_name_H-M 'P 1 21/n 1'
_atom_sites_solution_hydrogens geom
_atom_sites_solution_primary direct
_atom_sites_solution_secondary difmap
_audit_creation_method SHELXL-97
_cell_angle_alpha 90.00
_cell_angle_beta 95.518(2)
_cell_angle_gamma 90.00
_cell_formula_units_Z 4
_cell_length_a 15.8071(8)
_cell_length_b 10.1994(5)
_cell_length_c 18.2899(10)
_cell_measurement_reflns_used 3563
_cell_measurement_temperature 296(2)
_cell_measurement_theta_max 20.69
_cell_measurement_theta_min 2.24
_cell_volume 2935.1(3)
_computing_cell_refinement 'Bruker SMART'
_computing_data_collection 'Bruker SMART'
_computing_data_reduction 'Bruker SAINT'
_computing_molecular_graphics 'Bruker SHELXTL'
_computing_publication_material 'Bruker SHELXTL'
_computing_structure_refinement 'SHELXL-97 (Sheldrick, 1997)'
_computing_structure_solution 'SHELXS-97 (Sheldrick, 1990)'
_diffrn_ambient_temperature 296(2)
_diffrn_measured_fraction_theta_full 0.999
_diffrn_measured_fraction_theta_max 0.999
_diffrn_measurement_device_type 'CCD area detector'
_diffrn_measurement_method 'phi and omega scans'
_diffrn_radiation_monochromator graphite
_diffrn_radiation_source 'fine-focus sealed tube'
_diffrn_radiation_type MoK\a
_diffrn_radiation_wavelength 0.71073
_diffrn_reflns_av_R_equivalents 0.0444
_diffrn_reflns_av_sigmaI/netI 0.0497
_diffrn_reflns_limit_h_max 18
_diffrn_reflns_limit_h_min -14
_diffrn_reflns_limit_k_max 12
_diffrn_reflns_limit_k_min -12
_diffrn_reflns_limit_l_max 20
_diffrn_reflns_limit_l_min -21
_diffrn_reflns_number 16990
_diffrn_reflns_theta_full 25.00
_diffrn_reflns_theta_max 25.00
_diffrn_reflns_theta_min 1.63
_exptl_absorpt_coefficient_mu 5.826
_exptl_absorpt_correction_T_max 1.00
_exptl_absorpt_correction_T_min 0.5793
_exptl_absorpt_correction_type empirical
_exptl_absorpt_process_details 'SADABS (Sheldrick, 2005)'
_exptl_crystal_colour cream
_exptl_crystal_density_diffrn 1.805
_exptl_crystal_density_meas 0
_exptl_crystal_density_method 'not measured'
_exptl_crystal_description block,
_exptl_crystal_F_000 1536
_exptl_crystal_size_max 0.2
_exptl_crystal_size_mid 0.2
_exptl_crystal_size_min 0.17
_refine_diff_density_max 1.079
_refine_diff_density_min -0.676
_refine_diff_density_rms 0.124
_refine_ls_extinction_method none
_refine_ls_goodness_of_fit_ref 1.018
_refine_ls_hydrogen_treatment consr
_refine_ls_matrix_type full
_refine_ls_number_parameters 382
_refine_ls_number_reflns 5168
_refine_ls_number_restraints 90
_refine_ls_restrained_S_all 1.049
_refine_ls_R_factor_all 0.0564
_refine_ls_R_factor_gt 0.0429
_refine_ls_shift/su_max 0.002
_refine_ls_shift/su_mean 0.000
_refine_ls_structure_factor_coef Fsqd
_refine_ls_weighting_details 'calc w=1/[\s^2^(Fo^2^)+(0.0548P)^2^+4.4344P] where P=(Fo^2^+2Fc^2^)/3'
_refine_ls_weighting_scheme calc
_refine_ls_wR_factor_gt 0.1007
_refine_ls_wR_factor_ref 0.1066
_reflns_number_gt 4194
_reflns_number_total 5168
_reflns_threshold_expression >2sigma(I)
_cod_data_source_file b714355a.txt
_cod_data_source_block compound_3
_cod_depositor_comments
;
The following automatic conversions were performed:
'_symmetry_cell_setting' value 'Monoclinic' changed to 'monoclinic'
according to '/home/saulius/struct/CIF-dictionaries/cif_core.dic'
dictionary named 'cif_core.dic' version 2.4.1 from 2010-06-29.

Automatic conversion script
Id: cif_fix_enum 1527 2010-12-29 10:47:43Z saulius 
;
_cod_original_sg_symbol_H-M P2(1)/n
_cod_database_code 7102841

loop_
_symmetry_equiv_pos_as_xyz
'x, y, z'
'-x+1/2, y+1/2, -z+1/2'
'-x, -y, -z'
'x-1/2, -y-1/2, z-1/2'

loop_
_atom_site_label
_atom_site_type_symbol
_atom_site_fract_x
_atom_site_fract_y
_atom_site_fract_z
_atom_site_U_iso_or_equiv
_atom_site_adp_type
_atom_site_occupancy
_atom_site_symmetry_multiplicity
_atom_site_calc_flag
_atom_site_refinement_flags
_atom_site_disorder_assembly
_atom_site_disorder_group
Pb1 Pb 0.651888(16) 0.32815(3) 0.743845(15) 0.04212(12) Uani 1 1 d . . .
N1 N 0.5124(4) 0.2772(6) 0.6731(3) 0.0438(15) Uani 1 1 d . . .
C1 C 0.4919(4) 0.1527(7) 0.6544(4) 0.0412(17) Uani 1 1 d . . .
H1 H 0.5303 0.0865 0.6690 0.049 Uiso 1 1 calc R . .
C2 C 0.4176(4) 0.1195(7) 0.6151(4) 0.0412(17) Uani 1 1 d . . .
H2 H 0.4062 0.0321 0.6034 0.049 Uiso 1 1 calc R . .
C3 C 0.3590(4) 0.2151(7) 0.5924(4) 0.0357(15) Uani 1 1 d . . .
C4 C 0.3796(5) 0.3427(7) 0.6117(5) 0.051(2) Uani 1 1 d . . .
H4 H 0.3421 0.4106 0.5979 0.061 Uiso 1 1 calc R . .
C5 C 0.4561(5) 0.3685(8) 0.6515(5) 0.056(2) Uani 1 1 d . . .
H5 H 0.4690 0.4551 0.6640 0.067 Uiso 1 1 calc R . .
N2 N 0.3124(4) -0.2000(6) 0.3690(3) 0.0447(15) Uani 1 1 d . . .
C6 C 0.3239(5) -0.2404(7) 0.4379(5) 0.054(2) Uani 1 1 d . . .
H6 H 0.3485 -0.3223 0.4472 0.065 Uiso 1 1 calc R . .
C7 C 0.3016(5) -0.1688(7) 0.4961(4) 0.0479(19) Uani 1 1 d . . .
H7 H 0.3105 -0.2023 0.5435 0.058 Uiso 1 1 calc R . .
C8 C 0.2657(4) -0.0459(6) 0.4842(3) 0.0320(14) Uani 1 1 d . . .
C9 C 0.2552(5) -0.0040(7) 0.4127(4) 0.0458(18) Uani 1 1 d . . .
H9 H 0.2324 0.0784 0.4015 0.055 Uiso 1 1 calc R . .
C10 C 0.2782(5) -0.0829(8) 0.3584(4) 0.054(2) Uani 1 1 d . . .
H10 H 0.2693 -0.0524 0.3104 0.064 Uiso 1 1 calc R . .
N3 N -0.0336(4) -0.0711(7) 0.6734(4) 0.0583(18) Uani 1 1 d . . .
C11 C -0.0384(4) 0.0525(8) 0.6502(4) 0.0472(18) Uani 1 1 d . . .
H11 H -0.0827 0.1037 0.6643 0.057 Uiso 1 1 calc R . .
C12 C 0.0176(4) 0.1100(8) 0.6069(4) 0.0457(18) Uani 1 1 d . . .
H12 H 0.0098 0.1962 0.5910 0.055 Uiso 1 1 calc R . .
C13 C 0.0867(4) 0.0361(7) 0.5870(3) 0.0355(15) Uani 1 1 d . . .
C14 C 0.0904(5) -0.0914(8) 0.6105(5) 0.054(2) Uani 1 1 d . . .
H14 H 0.1343 -0.1453 0.5980 0.065 Uiso 1 1 calc R . .
C15 C 0.0305(6) -0.1404(8) 0.6519(5) 0.065(2) Uani 1 1 d . . .
H15 H 0.0349 -0.2280 0.6660 0.078 Uiso 1 1 calc R . .
N4 N 0.1751(7) 0.3457(11) 0.7964(6) 0.101(3) Uani 1 1 d . . .
C16 C 0.2110(7) 0.2328(12) 0.7777(5) 0.082(3) Uani 1 1 d . . .
H16 H 0.2350 0.1798 0.8155 0.098 Uiso 1 1 calc R . .
C17 C 0.2151(6) 0.1895(9) 0.7068(5) 0.067(2) Uani 1 1 d . . .
H17 H 0.2376 0.1074 0.6980 0.080 Uiso 1 1 calc R . .
C18 C 0.1852(5) 0.2698(8) 0.6487(4) 0.0485(19) Uani 1 1 d . . .
C19 C 0.1492(6) 0.3853(10) 0.6673(6) 0.073(3) Uani 1 1 d . . .
H19 H 0.1272 0.4418 0.6303 0.088 Uiso 1 1 calc R . .
C20 C 0.1447(8) 0.4196(15) 0.7390(7) 0.110(5) Uani 1 1 d . . .
H20 H 0.1190 0.4990 0.7486 0.131 Uiso 1 1 calc R . .
C21 C 0.2766(4) 0.1831(6) 0.5468(4) 0.0363(16) Uani 1 1 d . . .
H21 H 0.2814 0.2110 0.4961 0.044 Uiso 1 1 calc R . .
C22 C 0.2423(4) 0.0408(6) 0.5457(3) 0.0323(15) Uani 1 1 d . . .
H22 H 0.2582 -0.0016 0.5931 0.039 Uiso 1 1 calc R . .
C23 C 0.1516(4) 0.0997(6) 0.5443(4) 0.0349(15) Uani 1 1 d . . .
H23 H 0.1278 0.1085 0.4931 0.042 Uiso 1 1 calc R . .
C24 C 0.1902(4) 0.2338(7) 0.5707(4) 0.0416(17) Uani 1 1 d . . .
H24 H 0.1677 0.3046 0.5382 0.050 Uiso 1 1 calc R . .
O1 O 0.6249(5) 0.5318(7) 0.6623(5) 0.118(3) Uani 1 1 d . . .
O2 O 0.6862(5) 0.7108(10) 0.7088(5) 0.126(3) Uani 1 1 d . . .
C25 C 0.6345(5) 0.6482(9) 0.6716(5) 0.060(2) Uani 1 1 d D A .
C26 C 0.5662(7) 0.7270(10) 0.6292(6) 0.098(4) Uani 1 1 d D . .
F1 F 0.5383(10) 0.6616(14) 0.5656(7) 0.138(6) Uiso 0.50 1 d PD A 1
F2 F 0.5851(8) 0.8406(10) 0.6037(8) 0.099(4) Uiso 0.50 1 d PD A 1
F3 F 0.4987(7) 0.7369(15) 0.6653(8) 0.121(5) Uiso 0.50 1 d PD A 1
F1A F 0.5809(10) 0.7571(19) 0.5621(7) 0.154(6) Uiso 0.50 1 d PD A 2
F2A F 0.5627(11) 0.8503(12) 0.6603(10) 0.160(7) Uiso 0.50 1 d PD A 2
F3A F 0.4885(6) 0.6872(11) 0.6275(8) 0.094(4) Uiso 0.50 1 d PD A 2
O3 O 0.6140(4) 0.1167(6) 0.7903(3) 0.0649(16) Uani 1 1 d . . .
O4 O 0.6628(5) 0.2009(6) 0.8977(3) 0.079(2) Uani 1 1 d . . .
C27 C 0.6357(5) 0.1127(8) 0.8579(4) 0.052(2) Uani 1 1 d D B .
C28 C 0.6212(6) -0.0213(11) 0.8971(6) 0.097(4) Uani 1 1 d D . .
F4 F 0.6554(9) -0.0278(13) 0.9640(6) 0.112(5) Uiso 0.50 1 d PD B 3
F5 F 0.6557(9) -0.1172(10) 0.8585(7) 0.102(4) Uiso 0.50 1 d PD B 3
F6 F 0.5391(7) -0.0467(14) 0.8929(9) 0.129(5) Uiso 0.50 1 d PD B 3
F4A F 0.6884(8) -0.0459(13) 0.9444(7) 0.118(5) Uiso 0.50 1 d PD B 4
F5A F 0.6019(10) -0.1163(11) 0.8529(7) 0.127(5) Uiso 0.50 1 d PD B 4
F6A F 0.5540(8) -0.0045(14) 0.9364(8) 0.128(5) Uiso 0.50 1 d PD B 4

loop_
_atom_site_aniso_label
_atom_site_aniso_U_11
_atom_site_aniso_U_22
_atom_site_aniso_U_33
_atom_site_aniso_U_23
_atom_site_aniso_U_13
_atom_site_aniso_U_12
Pb1 0.03742(18) 0.04709(19) 0.04147(19) -0.01562(12) 0.00191(11) -0.00449(13)
N1 0.039(4) 0.046(4) 0.047(4) -0.012(3) 0.004(3) -0.008(3)
C1 0.035(4) 0.041(4) 0.046(4) -0.007(3) -0.001(3) -0.003(3)
C2 0.044(4) 0.038(4) 0.041(4) -0.007(3) 0.001(3) -0.014(3)
C3 0.028(4) 0.044(4) 0.035(4) -0.005(3) 0.004(3) -0.004(3)
C4 0.037(4) 0.051(5) 0.062(5) 0.002(4) -0.007(4) 0.000(4)
C5 0.048(5) 0.038(4) 0.079(6) -0.010(4) -0.003(4) -0.006(4)
N2 0.049(4) 0.051(4) 0.034(4) -0.005(3) 0.005(3) 0.000(3)
C6 0.071(6) 0.035(4) 0.058(5) 0.001(4) 0.015(4) 0.002(4)
C7 0.067(5) 0.044(4) 0.034(4) 0.007(3) 0.007(3) 0.007(4)
C8 0.025(3) 0.041(4) 0.030(4) -0.004(3) 0.005(3) -0.005(3)
C9 0.053(5) 0.055(5) 0.029(4) 0.000(3) -0.002(3) 0.018(4)
C10 0.055(5) 0.075(6) 0.028(4) -0.005(4) -0.008(3) 0.027(4)
N3 0.042(4) 0.073(5) 0.061(5) 0.014(4) 0.016(3) -0.008(3)
C11 0.032(4) 0.055(5) 0.055(5) -0.002(4) 0.009(3) 0.006(3)
C12 0.028(4) 0.055(5) 0.053(5) 0.005(4) 0.001(3) -0.004(3)
C13 0.032(4) 0.048(4) 0.027(3) -0.008(3) 0.004(3) -0.005(3)
C14 0.043(5) 0.057(5) 0.066(6) 0.004(4) 0.022(4) 0.003(4)
C15 0.058(6) 0.056(5) 0.084(7) 0.018(5) 0.027(5) 0.005(4)
N4 0.097(7) 0.141(10) 0.067(6) -0.055(6) 0.021(5) -0.017(6)
C16 0.081(7) 0.116(9) 0.048(6) -0.016(6) 0.001(5) -0.007(7)
C17 0.085(7) 0.078(6) 0.037(5) -0.007(4) 0.006(4) 0.003(5)
C18 0.038(4) 0.060(5) 0.047(5) -0.019(4) 0.003(3) -0.008(4)
C19 0.068(6) 0.071(6) 0.080(7) -0.030(5) 0.004(5) 0.009(5)
C20 0.114(11) 0.129(11) 0.086(10) -0.062(9) 0.015(8) -0.002(8)
C21 0.028(4) 0.046(4) 0.034(4) -0.009(3) 0.003(3) 0.001(3)
C22 0.027(3) 0.044(4) 0.025(3) -0.005(3) 0.001(2) -0.003(3)
C23 0.032(4) 0.043(4) 0.029(4) -0.005(3) 0.001(3) 0.002(3)
C24 0.036(4) 0.048(4) 0.041(4) 0.000(3) 0.005(3) -0.003(3)
O1 0.105(6) 0.067(5) 0.178(9) 0.036(5) -0.002(6) -0.007(4)
O2 0.065(5) 0.187(9) 0.119(7) -0.034(6) -0.016(5) -0.019(6)
C25 0.041(5) 0.074(6) 0.064(6) 0.012(5) -0.001(4) -0.003(4)
C26 0.083(8) 0.076(7) 0.140(12) 0.027(8) 0.027(8) -0.028(6)
O3 0.082(4) 0.067(4) 0.042(3) -0.008(3) -0.012(3) -0.020(3)
O4 0.122(6) 0.068(4) 0.046(4) -0.015(3) 0.004(4) -0.024(4)
C27 0.050(5) 0.052(5) 0.054(5) 0.001(4) 0.004(4) -0.001(4)
C28 0.090(8) 0.089(8) 0.105(9) -0.039(7) -0.022(7) 0.022(7)

loop_
_atom_type_symbol
_atom_type_description
_atom_type_scat_dispersion_real
_atom_type_scat_dispersion_imag
_atom_type_scat_source
C C 0.0033 0.0016 'International Tables Vol C Tables 4.2.6.8 and 6.1.1.4'
H H 0.0000 0.0000 'International Tables Vol C Tables 4.2.6.8 and 6.1.1.4'
N N 0.0061 0.0033 'International Tables Vol C Tables 4.2.6.8 and 6.1.1.4'
O O 0.0106 0.0060 'International Tables Vol C Tables 4.2.6.8 and 6.1.1.4'
F F 0.0171 0.0103 'International Tables Vol C Tables 4.2.6.8 and 6.1.1.4'
Pb Pb -3.3944 10.1111 'International Tables Vol C Tables 4.2.6.8 and 6.1.1.4'

loop_
_geom_angle_atom_site_label_1
_geom_angle_atom_site_label_2
_geom_angle_atom_site_label_3
_geom_angle
_geom_angle_site_symmetry_1
_geom_angle_site_symmetry_3
_geom_angle_publ_flag
O3 Pb1 N1 76.1(2) . . ?
O3 Pb1 N2 84.75(19) . 3_656 ?
N1 Pb1 N2 74.2(2) . 3_656 ?
O3 Pb1 O1 153.4(2) . . ?
N1 Pb1 O1 77.2(2) . . ?
N2 Pb1 O1 89.0(3) 3_656 . ?
O3 Pb1 N3 86.3(2) . 2_556 ?
N1 Pb1 N3 75.3(2) . 2_556 ?
N2 Pb1 N3 149.5(2) 3_656 2_556 ?
O1 Pb1 N3 86.2(3) . 2_556 ?
C5 N1 C1 116.7(6) . . ?
C5 N1 Pb1 122.9(5) . . ?
C1 N1 Pb1 120.4(5) . . ?
N1 C1 C2 122.9(7) . . ?
C1 C2 C3 120.2(7) . . ?
C4 C3 C2 117.0(6) . . ?
C4 C3 C21 120.9(6) . . ?
C2 C3 C21 122.1(6) . . ?
C5 C4 C3 119.3(7) . . ?
N1 C5 C4 123.7(7) . . ?
C10 N2 C6 116.1(6) . . ?
C10 N2 Pb1 117.7(5) . 3_656 ?
C6 N2 Pb1 126.2(5) . 3_656 ?
N2 C6 C7 123.7(7) . . ?
C6 C7 C8 119.6(7) . . ?
C9 C8 C7 116.3(6) . . ?
C9 C8 C22 121.0(6) . . ?
C7 C8 C22 122.7(6) . . ?
C10 C9 C8 119.9(7) . . ?
N2 C10 C9 124.5(7) . . ?
C15 N3 C11 115.6(7) . . ?
C15 N3 Pb1 123.4(5) . 2_546 ?
C11 N3 Pb1 121.0(5) . 2_546 ?
N3 C11 C12 124.7(7) . . ?
C11 C12 C13 118.7(7) . . ?
C14 C13 C12 116.1(7) . . ?
C14 C13 C23 124.4(6) . . ?
C12 C13 C23 119.4(6) . . ?
C15 C14 C13 120.8(8) . . ?
N3 C15 C14 124.1(8) . . ?
C16 N4 C20 114.2(10) . . ?
N4 C16 C17 125.1(11) . . ?
C16 C17 C18 119.2(9) . . ?
C19 C18 C17 115.9(8) . . ?
C19 C18 C24 121.0(8) . . ?
C17 C18 C24 123.1(7) . . ?
C20 C19 C18 121.4(11) . . ?
N4 C20 C19 124.0(12) . . ?
C3 C21 C22 119.4(6) . . ?
C3 C21 C24 120.3(6) . . ?
C22 C21 C24 90.0(5) . . ?
C8 C22 C21 116.7(5) . . ?
C8 C22 C23 120.5(5) . . ?
C21 C22 C23 87.7(5) . . ?
C13 C23 C22 120.1(6) . . ?
C13 C23 C24 119.2(5) . . ?
C22 C23 C24 90.0(5) . . ?
C18 C24 C23 117.4(6) . . ?
C18 C24 C21 118.7(6) . . ?
C23 C24 C21 87.1(5) . . ?
C25 O1 Pb1 134.6(8) . . ?
O2 C25 O1 132.5(10) . . ?
O2 C25 C26 115.2(9) . . ?
O1 C25 C26 112.3(8) . . ?
F3A C26 F2 121.7(13) . . ?
F3A C26 F1A 107.8(12) . . ?
F2 C26 F1A 51.9(9) . . ?
F3A C26 F3 38.6(8) . . ?
F2 C26 F3 109.9(11) . . ?
F1A C26 F3 133.0(14) . . ?
F3A C26 F1 66.4(9) . . ?
F2 C26 F1 101.2(10) . . ?
F1A C26 F1 52.5(9) . . ?
F3 C26 F1 104.7(10) . . ?
F3A C26 F2A 102.8(10) . . ?
F2 C26 F2A 49.8(8) . . ?
F1A C26 F2A 101.0(10) . . ?
F3 C26 F2A 70.0(10) . . ?
F1 C26 F2A 140.0(14) . . ?
F3A C26 C25 118.7(9) . . ?
F2 C26 C25 119.0(9) . . ?
F1A C26 C25 115.2(10) . . ?
F3 C26 C25 111.2(10) . . ?
F1 C26 C25 109.4(9) . . ?
F2A C26 C25 109.2(10) . . ?
C27 O3 Pb1 108.9(5) . . ?
O4 C27 O3 128.1(8) . . ?
O4 C27 C28 115.6(7) . . ?
O3 C27 C28 116.2(7) . . ?
F5A C28 F4 127.8(14) . . ?
F5A C28 F6 69.0(9) . . ?
F4 C28 F6 111.4(12) . . ?
F5A C28 F4A 113.4(11) . . ?
F4 C28 F4A 30.4(8) . . ?
F6 C28 F4A 136.2(14) . . ?
F5A C28 F6A 106.3(11) . . ?
F4 C28 F6A 77.3(10) . . ?
F6 C28 F6A 40.1(8) . . ?
F4A C28 F6A 107.3(11) . . ?
F5A C28 F5 37.4(8) . . ?
F4 C28 F5 107.8(10) . . ?
F6 C28 F5 105.8(10) . . ?
F4A C28 F5 82.3(9) . . ?
F6A C28 F5 138.4(13) . . ?
F5A C28 C27 114.0(10) . . ?
F4 C28 C27 114.3(9) . . ?
F6 C28 C27 109.3(9) . . ?
F4A C28 C27 108.6(9) . . ?
F6A C28 C27 106.8(9) . . ?
F5 C28 C27 107.9(9) . . ?

loop_
_geom_bond_atom_site_label_1
_geom_bond_atom_site_label_2
_geom_bond_distance
_geom_bond_site_symmetry_2
_geom_bond_publ_flag
Pb1 O3 2.414(6) . ?
Pb1 N1 2.501(6) . ?
Pb1 N2 2.551(6) 3_656 ?
Pb1 O1 2.569(7) . ?
Pb1 N3 2.718(6) 2_556 ?
N1 C5 1.321(10) . ?
N1 C1 1.346(8) . ?
C1 C2 1.360(9) . ?
C2 C3 1.381(10) . ?
C3 C4 1.379(10) . ?
C3 C21 1.513(9) . ?
C4 C5 1.377(10) . ?
N2 C10 1.317(9) . ?
N2 C6 1.321(10) . ?
N2 Pb1 2.551(6) 3_656 ?
C6 C7 1.366(10) . ?
C7 C8 1.385(9) . ?
C8 C9 1.370(9) . ?
C8 C22 1.504(8) . ?
C9 C10 1.355(10) . ?
N3 C15 1.326(10) . ?
N3 C11 1.331(10) . ?
N3 Pb1 2.718(6) 2_546 ?
C11 C12 1.374(10) . ?
C12 C13 1.404(10) . ?
C13 C14 1.369(10) . ?
C13 C23 1.496(9) . ?
C14 C15 1.363(11) . ?
N4 C16 1.342(13) . ?
N4 C20 1.344(16) . ?
C16 C17 1.376(12) . ?
C17 C18 1.388(11) . ?
C18 C19 1.366(12) . ?
C18 C24 1.482(10) . ?
C19 C20 1.366(14) . ?
C21 C22 1.549(9) . ?
C21 C24 1.561(9) . ?
C22 C23 1.553(9) . ?
C23 C24 1.555(9) . ?
O1 C25 1.207(10) . ?
O2 C25 1.195(11) . ?
C25 C26 1.501(15) . ?
C26 F3A 1.290(11) . ?
C26 F2 1.295(11) . ?
C26 F1A 1.308(12) . ?
C26 F3 1.310(11) . ?
C26 F1 1.377(12) . ?
C26 F2A 1.383(12) . ?
O3 C27 1.251(9) . ?
O4 C27 1.209(9) . ?
C27 C28 1.570(15) . ?
C28 F5A 1.279(11) . ?
C28 F4 1.292(11) . ?
C28 F6 1.318(11) . ?
C28 F4A 1.328(11) . ?
C28 F6A 1.349(12) . ?
C28 F5 1.350(11) . ?
